data_2238495
loop_
_publ_author_name
'Sirajuddin, Muhammad'
'Uddin, Noor'
'Ali, Saqib'

_publ_section_title
;
 Triphenyl(pyrrolidine-1-carbodithioato-\k<i>S</i>)tin(IV)
;
_journal_issue 9
_journal_name_full 'Acta Crystallographica Section E'
_journal_page_first m497
_journal_paper_doi 10.1107/S1600536813022472
_journal_volume 69
_journal_year 2013
_chemical_formula_iupac '[Sn (C6 H5)3 (C5 H8 N S2)]'
_chemical_formula_moiety 'C23 H23 N S2 Sn'
_chemical_formula_sum 'C23 H23 N S2 Sn'
_chemical_formula_weight 496.23
_chemical_name_systematic
;
Triphenyl(pyrrolidine-1-carbodithioato-\k<i>S</i>)tin(IV)
;
_space_group_crystal_system monoclinic
_space_group_IT_number 14
_space_group_name_Hall '-P 2ybc'
_space_group_name_H-M_alt 'P 1 21/c 1'
_symmetry_space_group_name_Hall '-P 2ybc'
_symmetry_space_group_name_H-M 'P 1 21/c 1'
_atom_sites_solution_hydrogens geom
_audit_creation_method SHELXL-2012
_cell_angle_alpha 90
_cell_angle_beta 90.864(2)
_cell_angle_gamma 90
_cell_formula_units_Z 4
_cell_length_a 12.3467(4)
_cell_length_b 10.3227(3)
_cell_length_c 17.0611(6)
_cell_measurement_temperature 296(2)
_cell_volume 2174.21(12)
_computing_cell_refinement 'SAINT (Bruker, 2007)'
_computing_data_collection 'APEX2 (Bruker, 2007)'
_computing_data_reduction 'SAINT (Bruker, 2007)'
_computing_molecular_graphics 'ORTEP-3 for Windows (Farrugia, 2012) and PLATON (Spek, 2009)'
_computing_publication_material 'WinGX (Farrugia, 2012) and PLATON (Spek, 2009)'
_computing_structure_refinement 'SHELXL2012 (Sheldrick, 2012)'
_computing_structure_solution 'SHELXS97 (Sheldrick, 2008)'
_diffrn_ambient_temperature 296(2)
_diffrn_measured_fraction_theta_full 0.999
_diffrn_measured_fraction_theta_max 1.000
_diffrn_measurement_device_type 'Bruker Kappa APEXII CCD'
_diffrn_measurement_method \w
_diffrn_radiation_type MoK\a
_diffrn_radiation_wavelength 0.71073
_diffrn_reflns_av_R_equivalents 0.0200
_diffrn_reflns_limit_h_max 12
_diffrn_reflns_limit_h_min -15
_diffrn_reflns_limit_k_max 12
_diffrn_reflns_limit_k_min -12
_diffrn_reflns_limit_l_max 21
_diffrn_reflns_limit_l_min -20
_diffrn_reflns_number 16466
_diffrn_reflns_theta_full 25.242
_diffrn_reflns_theta_max 25.990
_diffrn_reflns_theta_min 1.650
_exptl_absorpt_coefficient_mu 1.375
_exptl_absorpt_correction_T_max 0.734
_exptl_absorpt_correction_T_min 0.667
_exptl_absorpt_correction_type multi-scan
_exptl_absorpt_process_details '(SADABS; Bruker, 2005)'
_exptl_crystal_colour colourless
_exptl_crystal_density_diffrn 1.516
_exptl_crystal_density_method 'not measured'
_exptl_crystal_description prism
_exptl_crystal_F_000 1000
_exptl_crystal_size_max 0.32
_exptl_crystal_size_mid 0.26
_exptl_crystal_size_min 0.24
_refine_diff_density_max 0.394
_refine_diff_density_min -0.473
_refine_ls_extinction_method none
_refine_ls_goodness_of_fit_ref 1.012
_refine_ls_hydrogen_treatment constr
_refine_ls_matrix_type full
_refine_ls_number_parameters 253
_refine_ls_number_reflns 4265
_refine_ls_number_restraints 3
_refine_ls_restrained_S_all 1.012
_refine_ls_R_factor_all 0.0305
_refine_ls_R_factor_gt 0.0224
_refine_ls_shift/su_max 0.001
_refine_ls_shift/su_mean 0.000
_refine_ls_structure_factor_coef Fsqd
_refine_ls_weighting_details
;
 w=1/[\s^2^(Fo^2^)+(0.0255P)^2^+1.8846P]
 where P=(Fo^2^+2Fc^2^)/3
;
_refine_ls_weighting_scheme calc
_refine_ls_wR_factor_gt 0.0534
_refine_ls_wR_factor_ref 0.0618
_reflns_number_gt 3567
_reflns_number_total 4265
_reflns_threshold_expression I>2\s(I)
_cod_data_source_file hb7122.cif
_cod_data_source_block I
_cod_database_code 2238495
_cod_database_fobs_code 2238495
_shelx_space_group_comment
;
The symmetry employed for this shelxl refinement is uniquely defined
by the following loop, which should always be used as a source of
symmetry information in preference to the above space-group names.
They are only intended as comments.
;
_shelxl_version_number .000002012

loop_
_space_group_symop_operation_xyz
'x, y, z'
'-x, y+1/2, -z+1/2'
'-x, -y, -z'
'x, -y-1/2, z-1/2'

loop_
_atom_site_type_symbol
_atom_site_label
_atom_site_fract_x
_atom_site_fract_y
_atom_site_fract_z
_atom_site_U_iso_or_equiv
_atom_site_adp_type
_atom_site_calc_flag
_atom_site_occupancy
_atom_site_disorder_assembly
_atom_site_disorder_group
C C1 0.43914(19) 0.5449(2) 0.19935(15) 0.0395(5) Uani d 1 . .
C C2 0.6278(2) 0.4746(3) 0.22777(17) 0.0523(7) Uani d 1 . .
H H2A 0.6637 0.5121 0.1830 0.063 Uiso calc 1 A 1
H H2B 0.6145 0.3835 0.2178 0.063 Uiso calc 1 A 1
C C3 0.6941(3) 0.4935(4) 0.3019(2) 0.0806(11) Uani d 0.5 B 1
H H3A 0.6860 0.4194 0.3363 0.097 Uiso calc 0.5 B 1
H H3B 0.7701 0.5026 0.2896 0.097 Uiso calc 0.5 B 1
C C4 0.6549(5) 0.6099(7) 0.3397(4) 0.0552(17) Uani d 0.5 B 1
H H4A 0.6913 0.6861 0.3198 0.066 Uiso calc 0.5 B 1
H H4B 0.6665 0.6055 0.3960 0.066 Uiso calc 0.5 B 1
C C5 0.5338(2) 0.6133(3) 0.31911(18) 0.0670(9) Uani d 0.5 B 1
H H5A 0.4918 0.5703 0.3591 0.080 Uiso calc 0.5 B 1
H H5B 0.5083 0.7017 0.3134 0.080 Uiso calc 0.5 B 1
C C3' 0.6941(3) 0.4935(4) 0.3019(2) 0.0806(11) Uani d 0.5 B 2
H H3'1 0.7241 0.4113 0.3192 0.097 Uiso calc 0.5 B 2
H H3'2 0.7536 0.5525 0.2923 0.097 Uiso calc 0.5 B 2
C C4' 0.6248(7) 0.5461(10) 0.3617(4) 0.083(3) Uani d 0.5 B 2
H H4'1 0.6646 0.6069 0.3945 0.100 Uiso calc 0.5 B 2
H H4'2 0.5970 0.4773 0.3945 0.100 Uiso calc 0.5 B 2
C C5' 0.5338(2) 0.6133(3) 0.31911(18) 0.0670(9) Uani d 0.5 B 2
H H5'1 0.4668 0.6064 0.3478 0.080 Uiso calc 0.5 B 2
H H5'2 0.5503 0.7041 0.3109 0.080 Uiso calc 0.5 B 2
C C6 0.2627(2) 0.3725(2) -0.03124(14) 0.0419(5) Uani d 1 . .
C C7 0.3521(2) 0.2959(3) -0.04850(16) 0.0520(6) Uani d 1 . .
H H7 0.4133 0.2995 -0.0162 0.062 Uiso calc 1 . .
C C8 0.3512(3) 0.2147(3) -0.11275(18) 0.0650(8) Uani d 1 . .
H H8 0.4119 0.1648 -0.1234 0.078 Uiso calc 1 . .
C C9 0.2618(3) 0.2069(3) -0.16087(18) 0.0692(9) Uani d 1 . .
H H9 0.2611 0.1504 -0.2033 0.083 Uiso calc 1 . .
C C10 0.1735(3) 0.2826(3) -0.14625(18) 0.0677(9) Uani d 1 . .
H H10 0.1131 0.2787 -0.1794 0.081 Uiso calc 1 . .
C C11 0.1740(2) 0.3653(3) -0.08204(16) 0.0545(7) Uani d 1 . .
H H11 0.1137 0.4169 -0.0729 0.065 Uiso calc 1 . .
C C12 0.22278(19) 0.6899(2) 0.03333(14) 0.0402(5) Uani d 1 . .
C C13 0.1372(2) 0.7587(3) 0.06383(16) 0.0508(6) Uani d 1 . .
H H13 0.0922 0.7191 0.0999 0.061 Uiso calc 1 . .
C C14 0.1174(2) 0.8859(3) 0.04166(17) 0.0583(7) Uani d 1 . .
H H14 0.0593 0.9305 0.0627 0.070 Uiso calc 1 . .
C C15 0.1829(3) 0.9458(3) -0.01099(19) 0.0636(8) Uani d 1 . .
H H15 0.1707 1.0316 -0.0250 0.076 Uiso calc 1 . .
C C16 0.2661(3) 0.8784(3) -0.0427(2) 0.0751(10) Uani d 1 . .
H H16 0.3101 0.9182 -0.0793 0.090 Uiso calc 1 . .
C C17 0.2860(2) 0.7515(3) -0.02123(19) 0.0641(8) Uani d 1 . .
H H17 0.3430 0.7069 -0.0439 0.077 Uiso calc 1 . .
C C18 0.12332(19) 0.4161(2) 0.13624(14) 0.0404(5) Uani d 1 . .
C C19 0.0755(2) 0.3023(3) 0.11048(17) 0.0552(7) Uani d 1 . .
H H19 0.1057 0.2566 0.0692 0.066 Uiso calc 1 . .
C C20 -0.0173(3) 0.2559(3) 0.1459(2) 0.0666(8) Uani d 1 . .
H H20 -0.0485 0.1791 0.1282 0.080 Uiso calc 1 . .
C C21 -0.0632(2) 0.3217(3) 0.20636(18) 0.0618(8) Uani d 1 . .
H H21 -0.1261 0.2908 0.2291 0.074 Uiso calc 1 . .
C C22 -0.0157(2) 0.4337(3) 0.23320(18) 0.0579(7) Uani d 1 . .
H H22 -0.0459 0.4783 0.2749 0.069 Uiso calc 1 . .
C C23 0.0769(2) 0.4804(3) 0.19850(17) 0.0490(6) Uani d 1 . .
H H23 0.1085 0.5562 0.2173 0.059 Uiso calc 1 . .
N N1 0.52626(16) 0.5437(2) 0.24462(13) 0.0433(5) Uani d 1 . .
S S1 0.44472(5) 0.45725(7) 0.11166(4) 0.04934(16) Uani d 1 . .
S S2 0.32513(6) 0.62405(8) 0.22271(5) 0.0592(2) Uani d 1 . .
Sn Sn1 0.25469(2) 0.49609(2) 0.07066(2) 0.03669(7) Uani d 1 . .

loop_
_atom_site_aniso_label
_atom_site_aniso_U_11
_atom_site_aniso_U_22
_atom_site_aniso_U_33
_atom_site_aniso_U_12
_atom_site_aniso_U_13
_atom_site_aniso_U_23
C1 0.0373(12) 0.0355(12) 0.0456(14) -0.0018(10) -0.0042(10) 0.0014(10)
C2 0.0416(14) 0.0586(16) 0.0563(17) 0.0107(12) -0.0099(12) -0.0057(13)
C3 0.059(2) 0.105(3) 0.077(2) 0.0268(19) -0.0302(18) -0.022(2)
C4 0.045(4) 0.067(4) 0.053(4) 0.002(3) -0.018(3) -0.010(3)
C5 0.0516(17) 0.086(2) 0.0628(19) 0.0106(16) -0.0160(14) -0.0287(17)
C3' 0.059(2) 0.105(3) 0.077(2) 0.0268(19) -0.0302(18) -0.022(2)
C4' 0.065(5) 0.130(8) 0.053(5) 0.010(5) -0.023(4) -0.007(5)
C5' 0.0516(17) 0.086(2) 0.0628(19) 0.0106(16) -0.0160(14) -0.0287(17)
C6 0.0453(13) 0.0420(13) 0.0383(13) -0.0054(11) -0.0002(10) 0.0002(10)
C7 0.0550(16) 0.0483(15) 0.0527(16) 0.0029(13) -0.0052(13) -0.0009(13)
C8 0.083(2) 0.0484(16) 0.0636(19) 0.0115(15) 0.0071(17) -0.0067(14)
C9 0.107(3) 0.0500(17) 0.0508(17) -0.0113(18) -0.0021(18) -0.0096(14)
C10 0.075(2) 0.074(2) 0.0537(18) -0.0202(18) -0.0182(16) -0.0070(16)
C11 0.0488(15) 0.0648(18) 0.0496(16) -0.0037(13) -0.0036(12) -0.0038(13)
C12 0.0369(12) 0.0403(13) 0.0433(13) 0.0008(10) -0.0051(10) 0.0001(10)
C13 0.0476(14) 0.0576(16) 0.0471(15) 0.0093(12) 0.0033(12) 0.0084(12)
C14 0.0624(18) 0.0587(17) 0.0534(17) 0.0233(14) -0.0073(14) -0.0023(14)
C15 0.077(2) 0.0455(15) 0.068(2) 0.0063(15) -0.0095(17) 0.0103(15)
C16 0.071(2) 0.061(2) 0.094(3) -0.0021(17) 0.0201(19) 0.0274(18)
C17 0.0563(17) 0.0556(17) 0.081(2) 0.0090(14) 0.0231(16) 0.0119(15)
C18 0.0362(12) 0.0435(13) 0.0413(13) -0.0033(10) -0.0030(10) 0.0049(11)
C19 0.0589(17) 0.0559(16) 0.0507(16) -0.0126(14) 0.0020(13) -0.0050(13)
C20 0.0636(19) 0.0608(18) 0.075(2) -0.0271(16) -0.0033(16) 0.0026(16)
C21 0.0462(15) 0.073(2) 0.0663(19) -0.0117(15) 0.0057(14) 0.0158(16)
C22 0.0481(16) 0.0658(19) 0.0601(18) 0.0026(14) 0.0113(13) 0.0057(15)
C23 0.0455(14) 0.0476(15) 0.0540(16) -0.0032(11) 0.0033(12) 0.0001(12)
N1 0.0353(11) 0.0441(11) 0.0502(12) 0.0024(9) -0.0086(9) -0.0053(10)
S1 0.0406(3) 0.0563(4) 0.0507(4) 0.0078(3) -0.0098(3) -0.0116(3)
S2 0.0398(3) 0.0698(5) 0.0678(5) 0.0120(3) -0.0098(3) -0.0196(4)
Sn1 0.03201(10) 0.03739(10) 0.04059(10) -0.00054(6) -0.00174(7) -0.00022(7)

loop_
_atom_type_symbol
_atom_type_description
_atom_type_scat_dispersion_real
_atom_type_scat_dispersion_imag
_atom_type_scat_source
C C 0.0033 0.0016 'International Tables Vol C Tables 4.2.6.8 and 6.1.1.4'
H H 0.0000 0.0000 'International Tables Vol C Tables 4.2.6.8 and 6.1.1.4'
N N 0.0061 0.0033 'International Tables Vol C Tables 4.2.6.8 and 6.1.1.4'
S S 0.1246 0.1234 'International Tables Vol C Tables 4.2.6.8 and 6.1.1.4'
Sn Sn -0.6537 1.4246 'International Tables Vol C Tables 4.2.6.8 and 6.1.1.4'

loop_
_geom_angle_atom_site_label_1
_geom_angle_atom_site_label_2
_geom_angle_atom_site_label_3
_geom_angle
N1 C1 S2 123.1(2)
N1 C1 S1 117.06(18)
S2 C1 S1 119.85(14)
N1 C2 C3 103.1(2)
N1 C2 H2A 111.1
C3 C2 H2A 111.1
N1 C2 H2B 111.1
C3 C2 H2B 111.1
H2A C2 H2B 109.1
C4 C3 C2 107.4(4)
C4 C3 H3A 110.2
C2 C3 H3A 110.2
C4 C3 H3B 110.2
C2 C3 H3B 110.2
H3A C3 H3B 108.5
C3 C4 C5 104.3(4)
C3 C4 H4A 110.9
C5 C4 H4A 110.9
C3 C4 H4B 110.9
C5 C4 H4B 110.9
H4A C4 H4B 108.9
N1 C5 C4 103.7(3)
N1 C5 H5A 111.0
C4 C5 H5A 111.0
N1 C5 H5B 111.0
C4 C5 H5B 111.0
H5A C5 H5B 109.0
H4'1 C4' H4'2 108.7
C11 C6 C7 117.2(2)
C11 C6 Sn1 119.27(19)
C7 C6 Sn1 123.48(19)
C8 C7 C6 121.1(3)
C8 C7 H7 119.5
C6 C7 H7 119.5
C9 C8 C7 120.6(3)
C9 C8 H8 119.7
C7 C8 H8 119.7
C10 C9 C8 119.7(3)
C10 C9 H9 120.2
C8 C9 H9 120.2
C9 C10 C11 120.1(3)
C9 C10 H10 120.0
C11 C10 H10 120.0
C6 C11 C10 121.3(3)
C6 C11 H11 119.4
C10 C11 H11 119.4
C17 C12 C13 117.5(2)
C17 C12 Sn1 121.97(19)
C13 C12 Sn1 120.56(19)
C12 C13 C14 121.1(3)
C12 C13 H13 119.4
C14 C13 H13 119.4
C15 C14 C13 120.3(3)
C15 C14 H14 119.9
C13 C14 H14 119.9
C16 C15 C14 119.3(3)
C16 C15 H15 120.4
C14 C15 H15 120.4
C15 C16 C17 120.8(3)
C15 C16 H16 119.6
C17 C16 H16 119.6
C12 C17 C16 121.0(3)
C12 C17 H17 119.5
C16 C17 H17 119.5
C23 C18 C19 118.1(2)
C23 C18 Sn1 122.71(18)
C19 C18 Sn1 118.86(19)
C18 C19 C20 120.4(3)
C18 C19 H19 119.8
C20 C19 H19 119.8
C21 C20 C19 120.8(3)
C21 C20 H20 119.6
C19 C20 H20 119.6
C20 C21 C22 119.4(3)
C20 C21 H21 120.3
C22 C21 H21 120.3
C21 C22 C23 120.2(3)
C21 C22 H22 119.9
C23 C22 H22 119.9
C18 C23 C22 121.1(3)
C18 C23 H23 119.4
C22 C23 H23 119.4
C1 N1 C5 123.2(2)
C1 N1 C2 125.5(2)
C5 N1 C2 111.4(2)
C1 S1 Sn1 96.24(8)
C12 Sn1 C18 112.21(9)
C12 Sn1 C6 108.90(9)
C18 Sn1 C6 103.66(9)
C12 Sn1 S1 114.00(6)
C18 Sn1 S1 120.74(7)
C6 Sn1 S1 94.43(7)

loop_
_geom_bond_atom_site_label_1
_geom_bond_atom_site_label_2
_geom_bond_distance
_geom_bond_publ_flag
C1 N1 1.315(3) ?
C1 S2 1.681(2) ?
C1 S1 1.750(3) ?
C2 N1 1.474(3) ?
C2 C3 1.509(4) ?
C2 H2A 0.9700 ?
C2 H2B 0.9700 ?
C3 C4 1.451(7) ?
C3 H3A 0.9700 ?
C3 H3B 0.9700 ?
C4 C5 1.532(7) ?
C4 H4A 0.9700 ?
C4 H4B 0.9700 ?
C5 N1 1.462(3) ?
C5 H5A 0.9700 ?
C5 H5B 0.9700 ?
C4' H4'1 0.9700 ?
C4' H4'2 0.9700 ?
C6 C11 1.389(4) ?
C6 C7 1.393(4) ?
C7 C8 1.380(4) ?
C7 H7 0.9300 ?
C8 C9 1.368(5) ?
C8 H8 0.9300 ?
C9 C10 1.367(5) ?
C9 H9 0.9300 ?
C10 C11 1.389(4) ?
C10 H10 0.9300 ?
C11 H11 0.9300 ?
C12 C17 1.379(4) ?
C12 C13 1.381(3) ?
C13 C14 1.387(4) ?
C13 H13 0.9300 ?
C14 C15 1.365(4) ?
C14 H14 0.9300 ?
C15 C16 1.360(5) ?
C15 H15 0.9300 ?
C16 C17 1.381(4) ?
C16 H16 0.9300 ?
C17 H17 0.9300 ?
C18 C23 1.384(4) ?
C18 C19 1.384(4) ?
C19 C20 1.388(4) ?
C19 H19 0.9300 ?
C20 C21 1.366(4) ?
C20 H20 0.9300 ?
C21 C22 1.372(4) ?
C21 H21 0.9300 ?
C22 C23 1.382(4) ?
C22 H22 0.9300 ?
C23 H23 0.9300 ?
Sn1 C6 2.160(2) y
Sn1 C12 2.134(2) y
Sn1 C18 2.149(2) y
Sn1 S1 2.4710(7) y

loop_
_geom_hbond_atom_site_label_D
_geom_hbond_atom_site_label_H
_geom_hbond_atom_site_label_A
_geom_hbond_site_symmetry_A
_geom_hbond_distance_DH
_geom_hbond_distance_HA
_geom_hbond_distance_DA
_geom_hbond_angle_DHA
C7 H7 S1 . 0.93 2.75 3.384(3) 127
C23 H23 S2 . 0.93 2.77 3.424(3) 129
C2 H2B S2 2_645 0.97 2.96 3.759(3) 141
C5 H5B S1 2_655 0.97 2.98 3.750(3) 137

loop_
_geom_torsion_atom_site_label_1
_geom_torsion_atom_site_label_2
_geom_torsion_atom_site_label_3
_geom_torsion_atom_site_label_4
_geom_torsion
N1 C2 C3 C4 -24.6(5)
C2 C3 C4 C5 32.6(6)
C3 C4 C5 N1 -27.4(6)
C11 C6 C7 C8 -1.1(4)
Sn1 C6 C7 C8 177.4(2)
C6 C7 C8 C9 -0.5(5)
C7 C8 C9 C10 1.6(5)
C8 C9 C10 C11 -1.1(5)
C7 C6 C11 C10 1.6(4)
Sn1 C6 C11 C10 -176.9(2)
C9 C10 C11 C6 -0.5(5)
C17 C12 C13 C14 -1.4(4)
Sn1 C12 C13 C14 178.2(2)
C12 C13 C14 C15 -0.2(4)
C13 C14 C15 C16 1.5(5)
C14 C15 C16 C17 -1.2(6)
C13 C12 C17 C16 1.8(5)
Sn1 C12 C17 C16 -177.9(3)
C15 C16 C17 C12 -0.5(6)
C23 C18 C19 C20 0.9(4)
Sn1 C18 C19 C20 -172.5(2)
C18 C19 C20 C21 0.2(5)
C19 C20 C21 C22 -1.2(5)
C20 C21 C22 C23 1.0(5)
C19 C18 C23 C22 -1.1(4)
Sn1 C18 C23 C22 172.0(2)
C21 C22 C23 C18 0.2(4)
S2 C1 N1 C5 -1.3(4)
S1 C1 N1 C5 179.4(2)
S2 C1 N1 C2 179.1(2)
S1 C1 N1 C2 -0.2(4)
C4 C5 N1 C1 -167.1(4)
C4 C5 N1 C2 12.6(4)
C3 C2 N1 C1 -173.9(3)
C3 C2 N1 C5 6.5(3)
N1 C1 S1 Sn1 176.18(19)
S2 C1 S1 Sn1 -3.10(16)
